data_7128208
loop_
_publ_author_name
'Boronski, Josef T.'
'Seed, John A.'
'Wooles, Ashley J.'
'Liddle, Stephen T.'

_publ_section_title
;
 Fragmentation, catenation, and direct functionalisation of white
 phosphorus by a uranium(IV)-silyl-phosphino-carbene complex.
;
_journal_issue 41
_journal_name_full 'Chemical communications (Cambridge, England)'
_journal_page_first 5090
_journal_page_last 5093
_journal_paper_doi 10.1039/d1cc01741a
_journal_volume 57
_journal_year 2021
_chemical_formula_moiety 'C94 H114 N4 P10 Si6 U2, 2(C6 H6)'
_chemical_formula_sum 'C106 H126 N4 P10 Si6 U2'
_chemical_formula_weight 2410.40
_chemical_properties_physical Air-sensitive,Moisture-sensitive,Oxygen-sensitive
_space_group_crystal_system triclinic
_space_group_IT_number 2
_space_group_name_Hall '-P 1'
_space_group_name_H-M_alt 'P -1'
_atom_sites_solution_hydrogens geom
_atom_sites_solution_primary direct
_atom_sites_solution_secondary difmap
_audit_creation_date 2019-01-31
_audit_creation_method
;
Olex2 1.2
(compiled 2018.05.29 svn.r3508 for OlexSys, GUI svn.r5506)
;
_audit_update_record
;
2021-02-03 deposited with the CCDC.	2021-04-20 downloaded from the CCDC.
;
_cell_angle_alpha 113.276(2)
_cell_angle_beta 106.9110(10)
_cell_angle_gamma 90.1380(10)
_cell_formula_units_Z 1
_cell_length_a 13.8687(2)
_cell_length_b 14.1074(3)
_cell_length_c 15.5642(2)
_cell_measurement_reflns_used 24470
_cell_measurement_temperature 100(2)
_cell_measurement_theta_max 76.0390
_cell_measurement_theta_min 3.2090
_cell_volume 2652.39(9)
_computing_cell_refinement 'CrysAlisPro 1.171.39.27b (Rigaku OD, 2015)'
_computing_data_collection 'CrysAlisPro 1.171.39.27b (Rigaku OD, 2015)'
_computing_data_reduction 'CrysAlisPro 1.171.39.27b (Rigaku OD, 2015)'
_computing_molecular_graphics 'Olex2 (Dolomanov et al., 2009)'
_computing_publication_material 'Olex2 (Dolomanov et al., 2009)'
_computing_structure_refinement 'ShelXL (Sheldrick, 2015)'
_computing_structure_solution 'ShelXT (Sheldrick, 2015)'
_diffrn_ambient_environment N~2~
_diffrn_ambient_temperature 100(2)
_diffrn_detector 'CCD plate'
_diffrn_measured_fraction_theta_full 0.981
_diffrn_measured_fraction_theta_max 0.948
_diffrn_measurement_details
;
List of Runs (angles in degrees, time in seconds):

  # Type    Start    End  Width  t~exp~   \w     \q     \k     \f   Frames
#--------------------------------------------------------------------------
  1  \w     67.00 133.00   0.50    0.50    --   44.80  20.00-180.00  132
  2  \w     79.00 128.00   0.50    0.50    --   44.80  60.00 -30.00   98
  3  \w     68.00 123.00   0.50    0.50    --   44.80  60.00-120.00  110
  4  \w    -45.00 134.00   0.50    0.50    --   44.80  60.00 150.00  358
  5  \w     42.00  68.00   0.50    0.50    --   44.80  20.00 -60.00   52
  6  \w     85.00 110.00   0.50    0.50    --   44.80  20.00 -60.00   50
  7  \w     -8.00  19.00   0.50    0.50    --   44.80  20.00 -60.00   54
  8  \w    -45.00  40.00   0.50    0.50    --   44.80  60.00 -30.00  170
  9  \w    -45.00  28.00   0.50    0.50    --   44.80  60.00-120.00  146
 10  \w     20.00 197.00   0.50    0.50    --  108.20  50.00  30.00  354
 11  \w    125.00 164.00   0.50    0.50    --  108.20  50.00  90.00   78
 12  \w    103.00 132.00   0.50    0.50    --  108.20  50.00-150.00   58
 13  \w     37.00  63.00   0.50    0.50    --  108.20  50.00-120.00   52
 14  \w     75.00 152.00   0.50    0.50    --  108.20  50.00-120.00  154
 15  \w     20.00 189.00   0.50    0.50    --  108.20  50.00 -90.00  338
 16  \w    151.00 187.00   0.50    0.50    --  108.20  50.00 -30.00   72
 17  \w    143.00 170.00   0.50    0.50    --  108.20  50.00   0.00   54
 18  \w     22.00 143.00   0.50    0.50    --  108.20  50.00 -30.00  242
 19  \w    135.00 194.00   0.50    0.50    --  108.20  50.00 120.00  118
 20  \w     35.00 193.00   0.50    0.50    --  108.20  50.00  60.00  316
 21  \w     31.00 182.00   0.50    0.50    --  108.20   0.00 -60.00  302
 22  \w     85.00 198.00   0.50    0.50    --  108.20  50.00-180.00  226
 23  \w    124.00 174.00   0.50    0.50    --  108.20  50.00 -60.00  100
 24  \w     28.00  66.00   0.50    0.50    --  108.20  50.00-180.00   76
 25  \w    142.00 169.00   0.50    0.50    --  108.20  50.00-150.00   54
 26  \w     62.00 123.00   0.50    0.50    --  108.20  50.00 120.00  122
;
_diffrn_measurement_device 'four-circle diffractometer'
_diffrn_measurement_device_type 'XtaLAB AFC11 (RINC): quarter-chi single'
_diffrn_measurement_method '\w scans'
_diffrn_orient_matrix_type 'CrysAlisPro convention (1999,Acta A55,543-557)'
_diffrn_orient_matrix_UB_11 0.1052960000
_diffrn_orient_matrix_UB_12 0.0503120000
_diffrn_orient_matrix_UB_13 0.0767514000
_diffrn_orient_matrix_UB_21 0.0491445000
_diffrn_orient_matrix_UB_22 -0.0387628000
_diffrn_orient_matrix_UB_23 -0.0826262000
_diffrn_orient_matrix_UB_31 -0.0149010000
_diffrn_orient_matrix_UB_32 0.1017580000
_diffrn_orient_matrix_UB_33 -0.0139969000
_diffrn_radiation_monochromator graphite
_diffrn_radiation_probe x-ray
_diffrn_radiation_type CuK\a
_diffrn_radiation_wavelength 1.54184
_diffrn_reflns_av_R_equivalents 0.0285
_diffrn_reflns_av_unetI/netI 0.0271
_diffrn_reflns_Laue_measured_fraction_full 0.981
_diffrn_reflns_Laue_measured_fraction_max 0.948
_diffrn_reflns_limit_h_max 17
_diffrn_reflns_limit_h_min -17
_diffrn_reflns_limit_k_max 16
_diffrn_reflns_limit_k_min -14
_diffrn_reflns_limit_l_max 18
_diffrn_reflns_limit_l_min -19
_diffrn_reflns_number 33479
_diffrn_reflns_point_group_measured_fraction_full 0.981
_diffrn_reflns_point_group_measured_fraction_max 0.948
_diffrn_reflns_theta_full 67.684
_diffrn_reflns_theta_max 76.370
_diffrn_reflns_theta_min 3.260
_diffrn_source 'fine-focus sealed X-ray tube'
_diffrn_source_type 'Enhance (Cu) X-ray Source'
_exptl_absorpt_coefficient_mu 10.968
_exptl_absorpt_correction_T_max 0.943
_exptl_absorpt_correction_T_min 0.742
_exptl_absorpt_correction_type gaussian
_exptl_absorpt_process_details
;
CrysAlisPro 1.171.39.27b (Rigaku Oxford Diffraction, 2015)
Numerical absorption correction based on gaussian integration over
			a multifaceted crystal model
Empirical absorption correction using spherical harmonics,
 implemented in SCALE3 ABSPACK scaling algorithm.
;
_exptl_crystal_colour 'clear brownish red'
_exptl_crystal_colour_lustre clear
_exptl_crystal_colour_modifier brownish
_exptl_crystal_colour_primary red
_exptl_crystal_density_diffrn 1.509
_exptl_crystal_description plate
_exptl_crystal_F_000 1208
_exptl_crystal_size_max 0.099
_exptl_crystal_size_mid 0.064
_exptl_crystal_size_min 0.042
_refine_diff_density_max 1.273
_refine_diff_density_min -2.034
_refine_diff_density_rms 0.113
_refine_ls_extinction_method none
_refine_ls_goodness_of_fit_ref 1.113
_refine_ls_hydrogen_treatment constr
_refine_ls_matrix_type full
_refine_ls_number_parameters 586
_refine_ls_number_reflns 10551
_refine_ls_number_restraints 0
_refine_ls_restrained_S_all 1.113
_refine_ls_R_factor_all 0.0250
_refine_ls_R_factor_gt 0.0247
_refine_ls_shift/su_max 0.004
_refine_ls_shift/su_mean 0.000
_refine_ls_structure_factor_coef Fsqd
_refine_ls_weighting_details 'w=1/[\s^2^(Fo^2^)+(0.0413P)^2^+3.4972P] where P=(Fo^2^+2Fc^2^)/3'
_refine_ls_weighting_scheme calc
_refine_ls_wR_factor_gt 0.0691
_refine_ls_wR_factor_ref 0.0693
_reflns_Friedel_coverage 0.000
_reflns_number_gt 10386
_reflns_number_total 10551
_reflns_threshold_expression 'I > 2\s(I)'
_cod_data_source_file d1cc01741a2.cif
_cod_data_source_block 4
_cod_depositor_comments 'Adding full bibliography for 7128206--7128208.cif.'
_cod_database_code 7128208
_manchester_internal_diff_code lstl231
_manchester_internal_stl_name UJB32
_manchester_internal_coll_client JB
_manchester_internal_coll_date 29/01/2019
_manchester_internal_process_date 29/01/2019
_manchester_internal_process_user JB
_manchester_internal_solution_date 29/01/2019
_manchester_internal_solution_user JB
_manchester_internal_refinement_date 29/01/2019
_manchester_internal_refinement_user JB
_manchester_internal_validation_date 29/01/2019
_manchester_internal_validation_user JB
_manchester_internal_archive_date 31/01/2019
_manchester_internal_archive_user AW
_shelx_shelxl_version_number 2018/3
_chemical_oxdiff_formula 'C53 H63 U P5 Si3 N2'
_chemical_oxdiff_usercomment jb
_shelx_space_group_comment
;
The symmetry employed for this shelxl refinement is uniquely defined
by the following loop, which should always be used as a source of
symmetry information in preference to the above space-group names.
They are only intended as comments.
;
_shelx_estimated_absorpt_t_max 0.656
_shelx_estimated_absorpt_t_min 0.410
_reflns_odcompleteness_completeness 98.07
_reflns_odcompleteness_iscentric 1
_reflns_odcompleteness_theta 68.13
_olex2_refinement_description
;
1. Fixed Uiso
 At 1.2 times of:
  All C(H) groups
 At 1.5 times of:
  All C(H,H,H) groups
2.a Aromatic/amide H refined with riding coordinates:
 C10(H10), C11(H11), C12(H12), C13(H13), C14(H14), C16(H16), C17(H17),
 C18(H18), C19(H19), C20(H20), C22(H22), C23(H23), C24(H24), C25(H25), C26(H26),
  C28(H28), C29(H29), C30(H30), C31(H31), C32(H32), C37(H37), C38(H38),
 C39(H39), C40(H40), C41(H41), C43(H43), C44(H44), C45(H45), C46(H46), C47(H47),
  C48(H48), C49(H49), C50(H50), C51(H51), C52(H52), C53(H53)
2.b Idealised Me refined as rotating group:
 C3(H3A,H3B,H3C), C4(H4A,H4B,H4C), C5(H5A,H5B,H5C), C6(H6A,H6B,H6C), C7(H7A,
 H7B,H7C), C8(H8A,H8B,H8C), C33(H33A,H33B,H33C), C34(H34A,H34B,H34C), C35(H35A,
 H35B,H35C)
;
_olex2_submission_special_instructions 'No special instructions were received'
_oxdiff_exptl_absorpt_empirical_details
;
Empirical correction (ABSPACK) includes:
- Absorption correction using spherical harmonics
- Frame scaling
- Detector area scaling
;
_oxdiff_exptl_absorpt_empirical_full_max 2.362
_oxdiff_exptl_absorpt_empirical_full_min 0.719

loop_
_space_group_symop_operation_xyz
'x, y, z'
'-x, -y, -z'

loop_
_atom_site_label
_atom_site_type_symbol
_atom_site_fract_x
_atom_site_fract_y
_atom_site_fract_z
_atom_site_U_iso_or_equiv
_atom_site_adp_type
_atom_site_occupancy
_atom_site_site_symmetry_order
_atom_site_calc_flag
_atom_site_refinement_flags_posn
_atom_site_refinement_flags_adp
_atom_site_refinement_flags_occupancy
_atom_site_disorder_assembly
_atom_site_disorder_group
U1 U 0.37778(2) 0.35933(2) 0.87704(2) 0.01130(4) Uani 1 1 d . . . . .
P1 P 0.43030(6) 0.42287(6) 0.72671(5) 0.01445(15) Uani 1 1 d . . . . .
P2 P 0.57464(5) 0.47720(6) 0.91849(5) 0.01309(14) Uani 1 1 d . . . . .
P3 P 0.45636(6) 0.57846(6) 0.92511(5) 0.01337(14) Uani 1 1 d . . . . .
P4 P 0.32748(5) 0.12395(6) 0.74844(5) 0.01254(14) Uani 1 1 d . . . . .
P5 P 0.14853(5) 0.27463(6) 0.76672(5) 0.01291(14) Uani 1 1 d . . . . .
Si1 Si 0.54726(6) 0.13327(7) 0.85795(6) 0.01592(16) Uani 1 1 d . . . . .
Si2 Si 0.13269(6) 0.50447(7) 0.88080(6) 0.01632(16) Uani 1 1 d . . . . .
Si3 Si 0.60571(6) 0.63476(7) 0.82321(6) 0.01657(16) Uani 1 1 d . . . . .
N1 N 0.43929(19) 0.1870(2) 0.81884(18) 0.0148(5) Uani 1 1 d . . . . .
N2 N 0.19203(19) 0.3952(2) 0.83853(19) 0.0150(5) Uani 1 1 d . . . . .
C1 C 0.2546(2) 0.2191(2) 0.7697(2) 0.0136(6) Uani 1 1 d . . . . .
C2 C 0.5199(2) 0.5339(2) 0.8259(2) 0.0145(6) Uani 1 1 d . . . . .
C3 C 0.1826(3) 0.6148(3) 0.8605(3) 0.0214(7) Uani 1 1 d . . . . .
H3A H 0.257150 0.624126 0.884078 0.032 Uiso 1 1 calc GR . . . .
H3B H 0.158232 0.678872 0.896920 0.032 Uiso 1 1 calc GR . . . .
H3C H 0.158649 0.599163 0.789986 0.032 Uiso 1 1 calc GR . . . .
C4 C 0.1504(2) 0.5481(3) 1.0155(2) 0.0197(6) Uani 1 1 d . . . . .
H4A H 0.097426 0.509551 1.023737 0.030 Uiso 1 1 calc GR . . . .
H4B H 0.145660 0.622819 1.044833 0.030 Uiso 1 1 calc GR . . . .
H4C H 0.217413 0.534874 1.048421 0.030 Uiso 1 1 calc GR . . . .
C5 C -0.0080(2) 0.4848(3) 0.8160(3) 0.0232(7) Uani 1 1 d . . . . .
H5A H -0.020224 0.470594 0.746525 0.035 Uiso 1 1 calc GR . . . .
H5B H -0.036891 0.547739 0.847301 0.035 Uiso 1 1 calc GR . . . .
H5C H -0.040243 0.425678 0.820395 0.035 Uiso 1 1 calc GR . . . .
C6 C 0.5486(3) 0.1125(3) 0.9695(3) 0.0293(8) Uani 1 1 d . . . . .
H6A H 0.605946 0.075668 0.986420 0.044 Uiso 1 1 calc GR . . . .
H6B H 0.484851 0.071020 0.955821 0.044 Uiso 1 1 calc GR . . . .
H6C H 0.555819 0.180077 1.024832 0.044 Uiso 1 1 calc GR . . . .
C7 C 0.5573(3) 0.0045(3) 0.7615(3) 0.0242(7) Uani 1 1 d . . . . .
H7A H 0.517537 -0.051443 0.763824 0.036 Uiso 1 1 calc GR . . . .
H7B H 0.628699 -0.007331 0.774208 0.036 Uiso 1 1 calc GR . . . .
H7C H 0.530865 0.005134 0.696072 0.036 Uiso 1 1 calc GR . . . .
C8 C 0.6636(3) 0.2207(3) 0.8856(3) 0.0275(8) Uani 1 1 d . . . . .
H8A H 0.669563 0.219489 0.823962 0.041 Uiso 1 1 calc GR . . . .
H8B H 0.723700 0.196613 0.918370 0.041 Uiso 1 1 calc GR . . . .
H8C H 0.658815 0.291907 0.928998 0.041 Uiso 1 1 calc GR . . . .
C9 C 0.0622(2) 0.2172(3) 0.8076(2) 0.0171(6) Uani 1 1 d . . . . .
C10 C 0.0476(3) 0.2697(3) 0.8982(3) 0.0213(7) Uani 1 1 d . . . . .
H10 H 0.078576 0.339650 0.938240 0.026 Uiso 1 1 calc R . . . .
C11 C -0.0121(3) 0.2208(3) 0.9312(3) 0.0272(7) Uani 1 1 d . . . . .
H11 H -0.022227 0.257723 0.993153 0.033 Uiso 1 1 calc R . . . .
C12 C -0.0562(3) 0.1191(3) 0.8740(3) 0.0251(7) Uani 1 1 d . . . . .
H12 H -0.096865 0.085777 0.896412 0.030 Uiso 1 1 calc R . . . .
C13 C -0.0411(3) 0.0650(3) 0.7833(3) 0.0248(7) Uani 1 1 d . . . . .
H13 H -0.071272 -0.005305 0.743867 0.030 Uiso 1 1 calc R . . . .
C14 C 0.0179(2) 0.1139(3) 0.7506(2) 0.0210(7) Uani 1 1 d . . . . .
H14 H 0.028310 0.076771 0.688804 0.025 Uiso 1 1 calc R . . . .
C15 C 0.0715(2) 0.2497(2) 0.6408(2) 0.0160(6) Uani 1 1 d . . . . .
C16 C -0.0312(2) 0.2611(3) 0.6145(3) 0.0210(7) Uani 1 1 d . . . . .
H16 H -0.063635 0.285221 0.663810 0.025 Uiso 1 1 calc R . . . .
C17 C -0.0869(3) 0.2375(3) 0.5169(3) 0.0251(7) Uani 1 1 d . . . . .
H17 H -0.156487 0.247502 0.500067 0.030 Uiso 1 1 calc R . . . .
C18 C -0.0406(3) 0.1993(3) 0.4436(3) 0.0278(8) Uani 1 1 d . . . . .
H18 H -0.078678 0.182357 0.376700 0.033 Uiso 1 1 calc R . . . .
C19 C 0.0612(3) 0.1862(3) 0.4687(3) 0.0261(7) Uani 1 1 d . . . . .
H19 H 0.092738 0.159627 0.418852 0.031 Uiso 1 1 calc R . . . .
C20 C 0.1178(3) 0.2116(3) 0.5668(2) 0.0203(6) Uani 1 1 d . . . . .
H20 H 0.187765 0.203107 0.583639 0.024 Uiso 1 1 calc R . . . .
C21 C 0.2894(2) 0.0148(2) 0.7729(2) 0.0164(6) Uani 1 1 d . . . . .
C22 C 0.3112(2) -0.0848(3) 0.7270(2) 0.0205(6) Uani 1 1 d . . . . .
H22 H 0.347101 -0.098553 0.680832 0.025 Uiso 1 1 calc R . . . .
C23 C 0.2808(3) -0.1656(3) 0.7480(3) 0.0251(7) Uani 1 1 d . . . . .
H23 H 0.296169 -0.233898 0.716399 0.030 Uiso 1 1 calc R . . . .
C24 C 0.2279(3) -0.1453(3) 0.8152(3) 0.0269(7) Uani 1 1 d . . . . .
H24 H 0.207267 -0.199790 0.829978 0.032 Uiso 1 1 calc R . . . .
C25 C 0.2051(3) -0.0461(3) 0.8608(3) 0.0263(7) Uani 1 1 d . . . . .
H25 H 0.168447 -0.032836 0.906355 0.032 Uiso 1 1 calc R . . . .
C26 C 0.2358(2) 0.0346(3) 0.8402(2) 0.0201(6) Uani 1 1 d . . . . .
H26 H 0.220235 0.102749 0.871861 0.024 Uiso 1 1 calc R . . . .
C27 C 0.3197(2) 0.0616(2) 0.6190(2) 0.0156(6) Uani 1 1 d . . . . .
C28 C 0.3938(3) 0.0886(2) 0.5855(2) 0.0187(6) Uani 1 1 d . . . . .
H28 H 0.454213 0.133345 0.631273 0.022 Uiso 1 1 calc R . . . .
C29 C 0.3791(3) 0.0498(3) 0.4844(3) 0.0246(7) Uani 1 1 d . . . . .
H29 H 0.430280 0.066950 0.461559 0.030 Uiso 1 1 calc R . . . .
C30 C 0.2905(3) -0.0134(3) 0.4173(2) 0.0242(7) Uani 1 1 d . . . . .
H30 H 0.280474 -0.038647 0.348573 0.029 Uiso 1 1 calc R . . . .
C31 C 0.2160(3) -0.0402(3) 0.4502(2) 0.0231(7) Uani 1 1 d . . . . .
H31 H 0.155380 -0.084253 0.404060 0.028 Uiso 1 1 calc R . . . .
C32 C 0.2303(2) -0.0027(3) 0.5503(2) 0.0189(6) Uani 1 1 d . . . . .
H32 H 0.179013 -0.020686 0.572642 0.023 Uiso 1 1 calc R . . . .
C33 C 0.5331(3) 0.7281(3) 0.7810(3) 0.0253(7) Uani 1 1 d . . . . .
H33A H 0.492435 0.691601 0.711299 0.038 Uiso 1 1 calc GR . . . .
H33B H 0.580761 0.784640 0.788935 0.038 Uiso 1 1 calc GR . . . .
H33C H 0.488100 0.756902 0.820447 0.038 Uiso 1 1 calc GR . . . .
C34 C 0.6881(3) 0.7129(3) 0.9531(3) 0.0263(7) Uani 1 1 d . . . . .
H34A H 0.736197 0.764734 0.954253 0.039 Uiso 1 1 calc GR . . . .
H34B H 0.725691 0.666606 0.979722 0.039 Uiso 1 1 calc GR . . . .
H34C H 0.645521 0.748346 0.993377 0.039 Uiso 1 1 calc GR . . . .
C35 C 0.6885(3) 0.5744(3) 0.7461(3) 0.0318(9) Uani 1 1 d . . . . .
H35A H 0.727079 0.526791 0.770128 0.048 Uiso 1 1 calc GR . . . .
H35B H 0.735723 0.629016 0.750325 0.048 Uiso 1 1 calc GR . . . .
H35C H 0.646120 0.535533 0.677299 0.048 Uiso 1 1 calc GR . . . .
C36 C 0.3374(2) 0.4701(3) 0.6468(2) 0.0186(6) Uani 1 1 d . . . . .
C37 C 0.2358(3) 0.4567(3) 0.6419(3) 0.0233(7) Uani 1 1 d . . . . .
H37 H 0.218096 0.425964 0.680609 0.028 Uiso 1 1 calc R . . . .
C38 C 0.1605(3) 0.4877(3) 0.5814(3) 0.0305(8) Uani 1 1 d . . . . .
H38 H 0.091619 0.477227 0.578107 0.037 Uiso 1 1 calc R . . . .
C39 C 0.1856(3) 0.5338(3) 0.5259(3) 0.0306(8) Uani 1 1 d . . . . .
H39 H 0.134064 0.555390 0.484800 0.037 Uiso 1 1 calc R . . . .
C40 C 0.2865(3) 0.5486(3) 0.5302(3) 0.0277(8) Uani 1 1 d . . . . .
H40 H 0.303931 0.581063 0.492653 0.033 Uiso 1 1 calc R . . . .
C41 C 0.3618(3) 0.5158(3) 0.5896(2) 0.0227(7) Uani 1 1 d . . . . .
H41 H 0.430392 0.524596 0.591296 0.027 Uiso 1 1 calc R . . . .
C42 C 0.5037(2) 0.3497(2) 0.6460(2) 0.0178(6) Uani 1 1 d . . . . .
C43 C 0.5989(3) 0.3270(3) 0.6890(2) 0.0213(7) Uani 1 1 d . . . . .
H43 H 0.625206 0.352014 0.758790 0.026 Uiso 1 1 calc R . . . .
C44 C 0.6558(3) 0.2686(3) 0.6319(3) 0.0275(7) Uani 1 1 d . . . . .
H44 H 0.720169 0.253652 0.662661 0.033 Uiso 1 1 calc R . . . .
C45 C 0.6188(3) 0.2318(3) 0.5298(3) 0.0265(7) Uani 1 1 d . . . . .
H45 H 0.657657 0.191786 0.490528 0.032 Uiso 1 1 calc R . . . .
C46 C 0.5253(3) 0.2538(3) 0.4859(3) 0.0270(8) Uani 1 1 d . . . . .
H46 H 0.500070 0.229393 0.416185 0.032 Uiso 1 1 calc R . . . .
C47 C 0.4673(3) 0.3116(3) 0.5432(2) 0.0233(7) Uani 1 1 d . . . . .
H47 H 0.402404 0.325207 0.511934 0.028 Uiso 1 1 calc R . . . .
C48 C 0.1841(3) 0.2561(4) 0.3376(4) 0.0403(10) Uani 1 1 d . . . . .
H48 H 0.210190 0.292677 0.407350 0.048 Uiso 1 1 calc R . . . .
C49 C 0.2388(3) 0.1858(3) 0.2873(3) 0.0368(9) Uani 1 1 d . . . . .
H49 H 0.302570 0.173977 0.322585 0.044 Uiso 1 1 calc R . . . .
C50 C 0.2013(3) 0.1326(3) 0.1856(3) 0.0339(9) Uani 1 1 d . . . . .
H50 H 0.239668 0.084892 0.151404 0.041 Uiso 1 1 calc R . . . .
C51 C 0.1079(3) 0.1489(4) 0.1336(4) 0.0409(10) Uani 1 1 d . . . . .
H51 H 0.081808 0.112523 0.063922 0.049 Uiso 1 1 calc R . . . .
C52 C 0.0531(4) 0.2190(4) 0.1849(4) 0.0482(12) Uani 1 1 d . . . . .
H52 H -0.011227 0.230098 0.149926 0.058 Uiso 1 1 calc R . . . .
C53 C 0.0910(4) 0.2730(4) 0.2861(4) 0.0467(12) Uani 1 1 d . . . . .
H53 H 0.053312 0.321524 0.320368 0.056 Uiso 1 1 calc R . . . .

loop_
_atom_site_aniso_label
_atom_site_aniso_U_11
_atom_site_aniso_U_22
_atom_site_aniso_U_33
_atom_site_aniso_U_23
_atom_site_aniso_U_13
_atom_site_aniso_U_12
U1 0.01013(6) 0.01107(6) 0.01234(6) 0.00454(4) 0.00349(4) -0.00059(4)
P1 0.0151(3) 0.0153(4) 0.0131(3) 0.0062(3) 0.0045(3) -0.0003(3)
P2 0.0116(3) 0.0139(3) 0.0140(3) 0.0057(3) 0.0046(3) -0.0001(3)
P3 0.0128(3) 0.0129(3) 0.0148(3) 0.0057(3) 0.0051(3) 0.0002(3)
P4 0.0122(3) 0.0101(3) 0.0140(3) 0.0042(3) 0.0036(3) 0.0002(3)
P5 0.0099(3) 0.0141(4) 0.0145(3) 0.0062(3) 0.0032(3) -0.0003(3)
Si1 0.0124(4) 0.0164(4) 0.0179(4) 0.0072(3) 0.0034(3) 0.0021(3)
Si2 0.0138(4) 0.0150(4) 0.0211(4) 0.0073(3) 0.0070(3) 0.0024(3)
Si3 0.0168(4) 0.0165(4) 0.0186(4) 0.0082(3) 0.0074(3) -0.0013(3)
N1 0.0122(12) 0.0143(12) 0.0144(12) 0.0031(10) 0.0033(9) -0.0003(9)
N2 0.0136(12) 0.0139(12) 0.0163(12) 0.0047(10) 0.0054(10) 0.0000(9)
C1 0.0085(12) 0.0127(14) 0.0127(13) 0.0012(11) -0.0005(10) -0.0065(10)
C2 0.0165(14) 0.0162(15) 0.0131(13) 0.0078(11) 0.0057(11) 0.0029(11)
C3 0.0230(16) 0.0150(15) 0.0304(17) 0.0118(13) 0.0112(14) 0.0043(12)
C4 0.0161(14) 0.0178(15) 0.0238(16) 0.0045(13) 0.0102(12) 0.0050(12)
C5 0.0164(15) 0.0222(17) 0.0300(18) 0.0106(14) 0.0063(13) 0.0041(12)
C6 0.0289(19) 0.039(2) 0.0257(18) 0.0199(16) 0.0078(15) 0.0133(16)
C7 0.0206(16) 0.0211(17) 0.0287(17) 0.0085(14) 0.0073(13) 0.0083(13)
C8 0.0140(15) 0.0264(18) 0.040(2) 0.0149(16) 0.0049(14) 0.0001(13)
C9 0.0117(14) 0.0207(16) 0.0208(15) 0.0109(13) 0.0045(11) 0.0012(11)
C10 0.0237(16) 0.0185(16) 0.0244(16) 0.0090(13) 0.0112(13) 0.0035(13)
C11 0.0313(19) 0.0291(19) 0.0289(18) 0.0143(15) 0.0169(15) 0.0037(15)
C12 0.0222(17) 0.0290(19) 0.0339(19) 0.0190(16) 0.0142(14) 0.0022(14)
C13 0.0233(17) 0.0226(17) 0.0257(17) 0.0105(14) 0.0031(14) -0.0067(13)
C14 0.0191(15) 0.0210(16) 0.0188(15) 0.0049(13) 0.0047(12) -0.0045(12)
C15 0.0135(14) 0.0158(15) 0.0163(14) 0.0071(12) 0.0007(11) -0.0026(11)
C16 0.0176(15) 0.0211(16) 0.0257(17) 0.0119(13) 0.0058(13) 0.0010(12)
C17 0.0186(16) 0.0264(18) 0.0268(17) 0.0135(14) -0.0010(13) -0.0015(13)
C18 0.0289(19) 0.0293(19) 0.0213(17) 0.0141(15) -0.0028(14) -0.0045(15)
C19 0.0295(18) 0.0292(19) 0.0190(16) 0.0101(14) 0.0068(14) 0.0008(14)
C20 0.0208(16) 0.0202(16) 0.0206(16) 0.0098(13) 0.0056(13) 0.0016(12)
C21 0.0145(14) 0.0128(14) 0.0187(14) 0.0065(12) 0.0006(11) -0.0031(11)
C22 0.0181(15) 0.0196(16) 0.0193(15) 0.0059(13) 0.0028(12) -0.0001(12)
C23 0.0224(17) 0.0201(17) 0.0287(18) 0.0122(14) -0.0006(14) 0.0011(13)
C24 0.0254(17) 0.0222(18) 0.0347(19) 0.0181(15) 0.0031(15) -0.0036(14)
C25 0.0278(18) 0.0314(19) 0.0247(17) 0.0163(15) 0.0088(14) -0.0011(15)
C26 0.0202(15) 0.0183(16) 0.0213(15) 0.0097(13) 0.0040(12) -0.0016(12)
C27 0.0170(14) 0.0121(14) 0.0165(14) 0.0049(11) 0.0049(12) 0.0010(11)
C28 0.0213(15) 0.0150(15) 0.0179(15) 0.0045(12) 0.0067(12) -0.0003(12)
C29 0.0281(18) 0.0235(17) 0.0264(17) 0.0108(14) 0.0138(14) 0.0008(14)
C30 0.0351(19) 0.0204(17) 0.0175(15) 0.0076(13) 0.0095(14) 0.0029(14)
C31 0.0224(16) 0.0216(17) 0.0192(16) 0.0056(13) 0.0019(13) -0.0021(13)
C32 0.0163(15) 0.0185(16) 0.0194(15) 0.0062(13) 0.0043(12) -0.0013(12)
C33 0.0307(18) 0.0203(17) 0.0276(17) 0.0129(14) 0.0089(14) 0.0011(14)
C34 0.0242(17) 0.0250(18) 0.0254(17) 0.0100(14) 0.0025(14) -0.0073(14)
C35 0.036(2) 0.0241(18) 0.045(2) 0.0130(17) 0.0278(18) 0.0024(16)
C36 0.0181(15) 0.0186(16) 0.0168(14) 0.0065(12) 0.0037(12) 0.0006(12)
C37 0.0221(16) 0.0242(17) 0.0257(17) 0.0108(14) 0.0097(13) 0.0041(13)
C38 0.0212(17) 0.038(2) 0.034(2) 0.0189(17) 0.0050(15) 0.0061(15)
C39 0.0302(19) 0.031(2) 0.0282(18) 0.0150(16) 0.0027(15) 0.0083(15)
C40 0.038(2) 0.0249(18) 0.0215(16) 0.0125(14) 0.0066(15) 0.0017(15)
C41 0.0259(17) 0.0214(17) 0.0213(16) 0.0095(13) 0.0072(13) -0.0012(13)
C42 0.0206(15) 0.0150(15) 0.0202(15) 0.0079(12) 0.0089(12) -0.0006(12)
C43 0.0245(17) 0.0196(16) 0.0176(15) 0.0042(13) 0.0083(13) 0.0041(13)
C44 0.0245(17) 0.0279(19) 0.0290(18) 0.0092(15) 0.0107(14) 0.0067(14)
C45 0.0318(19) 0.0235(17) 0.0278(18) 0.0067(14) 0.0203(15) 0.0059(14)
C46 0.0343(19) 0.0261(18) 0.0181(16) 0.0046(14) 0.0111(14) -0.0016(15)
C47 0.0241(17) 0.0266(18) 0.0192(16) 0.0079(14) 0.0092(13) 0.0017(14)
C48 0.038(2) 0.045(3) 0.048(2) 0.024(2) 0.020(2) -0.0001(19)
C49 0.0257(19) 0.038(2) 0.051(2) 0.026(2) 0.0081(17) -0.0004(16)
C50 0.0281(19) 0.031(2) 0.047(2) 0.0222(18) 0.0093(17) 0.0024(16)
C51 0.036(2) 0.047(3) 0.048(3) 0.031(2) 0.009(2) 0.0046(19)
C52 0.033(2) 0.072(4) 0.068(3) 0.053(3) 0.021(2) 0.020(2)
C53 0.045(3) 0.058(3) 0.068(3) 0.044(3) 0.037(2) 0.020(2)

loop_
_atom_type_symbol
_atom_type_description
_atom_type_scat_dispersion_real
_atom_type_scat_dispersion_imag
_atom_type_scat_source
C C 0.0181 0.0091 'International Tables Vol C Tables 4.2.6.8 and 6.1.1.4'
H H 0.0000 0.0000 'International Tables Vol C Tables 4.2.6.8 and 6.1.1.4'
N N 0.0311 0.0180 'International Tables Vol C Tables 4.2.6.8 and 6.1.1.4'
P P 0.2955 0.4335 'International Tables Vol C Tables 4.2.6.8 and 6.1.1.4'
Si Si 0.2541 0.3302 'International Tables Vol C Tables 4.2.6.8 and 6.1.1.4'
U U -4.3638 13.4090 'International Tables Vol C Tables 4.2.6.8 and 6.1.1.4'

loop_
_exptl_crystal_face_index_h
_exptl_crystal_face_index_k
_exptl_crystal_face_index_l
_exptl_crystal_face_perp_dist
-9 -1 5 0.0288
2 8 -8 0.0402
6 0 -9 0.0504
1 1 8 0.0108
-7 0 -3 0.0255
9 0 -2 0.0469
3 -9 4 0.0184
-6 -7 5 0.0153
-2 3 -9 0.0241
-2 5 6 0.0322
7 2 2 0.0290

loop_
_geom_angle_atom_site_label_1
_geom_angle_atom_site_label_2
_geom_angle_atom_site_label_3
_geom_angle
_geom_angle_site_symmetry_1
_geom_angle_site_symmetry_3
_geom_angle_publ_flag
P2 U1 P1 116.80(2) 2_667 . ?
P2 U1 P1 56.70(2) . . ?
P2 U1 P2 74.57(2) . 2_667 ?
P2 U1 P3 42.35(2) 2_667 2_667 ?
P2 U1 P3 42.87(2) . . ?
P2 U1 P3 59.73(2) 2_667 . ?
P2 U1 P3 59.38(2) . 2_667 ?
P3 U1 P1 116.07(2) 2_667 . ?
P3 U1 P1 57.27(2) . . ?
P3 U1 P3 77.31(2) . 2_667 ?
N1 U1 P1 94.42(6) . . ?
N1 U1 P2 93.98(6) . . ?
N1 U1 P2 129.07(6) . 2_667 ?
N1 U1 P3 135.74(6) . . ?
N1 U1 P3 88.75(6) . 2_667 ?
N1 U1 N2 126.83(8) . . ?
N2 U1 P1 96.99(6) . . ?
N2 U1 P2 134.74(6) . . ?
N2 U1 P2 90.13(6) . 2_667 ?
N2 U1 P3 92.52(6) . . ?
N2 U1 P3 129.95(6) . 2_667 ?
C1 U1 P1 99.30(8) . . ?
C1 U1 P2 147.55(8) . . ?
C1 U1 P2 137.68(7) . 2_667 ?
C1 U1 P3 145.16(8) . . ?
C1 U1 P3 137.19(8) . 2_667 ?
C1 U1 N1 64.07(10) . . ?
C1 U1 N2 62.87(10) . . ?
C2 P1 U1 91.11(9) . . ?
C2 P1 C36 108.80(14) . . ?
C2 P1 C42 105.26(14) . . ?
C36 P1 U1 122.23(11) . . ?
C36 P1 C42 102.27(15) . . ?
C42 P1 U1 124.40(11) . . ?
U1 P2 U1 105.43(2) . 2_667 ?
P3 P2 U1 70.56(3) . 2_667 ?
P3 P2 U1 69.57(3) . . ?
C2 P2 U1 93.63(10) . . ?
C2 P2 U1 110.31(10) . 2_667 ?
C2 P2 P3 54.93(9) . . ?
U1 P3 U1 102.70(2) . 2_667 ?
P2 P3 U1 67.56(3) . . ?
P2 P3 U1 67.09(3) . 2_667 ?
C2 P3 U1 107.50(10) . 2_667 ?
C2 P3 U1 92.28(10) . . ?
C2 P3 P2 54.80(9) . . ?
N1 P4 C1 101.43(14) . . ?
N1 P4 C21 114.50(14) . . ?
N1 P4 C27 112.30(14) . . ?
C1 P4 C21 114.05(15) . . ?
C1 P4 C27 112.03(14) . . ?
C27 P4 C21 102.94(14) . . ?
N2 P5 C1 102.21(14) . . ?
N2 P5 C9 113.48(14) . . ?
N2 P5 C15 115.34(14) . . ?
C1 P5 C9 112.02(15) . . ?
C1 P5 C15 111.91(15) . . ?
C15 P5 C9 102.27(14) . . ?
N1 Si1 C6 110.54(15) . . ?
N1 Si1 C7 113.30(14) . . ?
N1 Si1 C8 109.82(15) . . ?
C6 Si1 C7 107.61(18) . . ?
C8 Si1 C6 110.09(18) . . ?
C8 Si1 C7 105.32(17) . . ?
N2 Si2 C3 111.69(14) . . ?
N2 Si2 C4 110.63(14) . . ?
N2 Si2 C5 114.27(15) . . ?
C3 Si2 C4 109.05(16) . . ?
C3 Si2 C5 103.93(16) . . ?
C4 Si2 C5 106.90(15) . . ?
C33 Si3 C2 111.98(15) . . ?
C33 Si3 C34 106.37(17) . . ?
C34 Si3 C2 107.12(15) . . ?
C35 Si3 C2 111.72(16) . . ?
C35 Si3 C33 110.54(18) . . ?
C35 Si3 C34 108.86(19) . . ?
P4 N1 U1 94.53(11) . . ?
P4 N1 Si1 126.41(16) . . ?
Si1 N1 U1 136.50(13) . . ?
P5 N2 U1 93.18(11) . . ?
P5 N2 Si2 132.49(16) . . ?
Si2 N2 U1 134.11(13) . . ?
P4 C1 U1 99.93(13) . . ?
P5 C1 U1 101.72(14) . . ?
P5 C1 P4 158.14(19) . . ?
P1 C2 P2 100.84(15) . . ?
P1 C2 P3 102.94(15) . . ?
P1 C2 Si3 131.51(16) . . ?
P2 C2 P3 70.27(10) . . ?
Si3 C2 P2 117.01(16) . . ?
Si3 C2 P3 117.20(16) . . ?
Si2 C3 H3A 109.5 . . ?
Si2 C3 H3B 109.5 . . ?
Si2 C3 H3C 109.5 . . ?
H3A C3 H3B 109.5 . . ?
H3A C3 H3C 109.5 . . ?
H3B C3 H3C 109.5 . . ?
Si2 C4 H4A 109.5 . . ?
Si2 C4 H4B 109.5 . . ?
Si2 C4 H4C 109.5 . . ?
H4A C4 H4B 109.5 . . ?
H4A C4 H4C 109.5 . . ?
H4B C4 H4C 109.5 . . ?
Si2 C5 H5A 109.5 . . ?
Si2 C5 H5B 109.5 . . ?
Si2 C5 H5C 109.5 . . ?
H5A C5 H5B 109.5 . . ?
H5A C5 H5C 109.5 . . ?
H5B C5 H5C 109.5 . . ?
Si1 C6 H6A 109.5 . . ?
Si1 C6 H6B 109.5 . . ?
Si1 C6 H6C 109.5 . . ?
H6A C6 H6B 109.5 . . ?
H6A C6 H6C 109.5 . . ?
H6B C6 H6C 109.5 . . ?
Si1 C7 H7A 109.5 . . ?
Si1 C7 H7B 109.5 . . ?
Si1 C7 H7C 109.5 . . ?
H7A C7 H7B 109.5 . . ?
H7A C7 H7C 109.5 . . ?
H7B C7 H7C 109.5 . . ?
Si1 C8 H8A 109.5 . . ?
Si1 C8 H8B 109.5 . . ?
Si1 C8 H8C 109.5 . . ?
H8A C8 H8B 109.5 . . ?
H8A C8 H8C 109.5 . . ?
H8B C8 H8C 109.5 . . ?
C10 C9 P5 121.8(3) . . ?
C10 C9 C14 119.0(3) . . ?
C14 C9 P5 118.9(2) . . ?
C9 C10 H10 119.7 . . ?
C9 C10 C11 120.6(3) . . ?
C11 C10 H10 119.7 . . ?
C10 C11 H11 120.0 . . ?
C12 C11 C10 120.0(3) . . ?
C12 C11 H11 120.0 . . ?
C11 C12 H12 120.0 . . ?
C11 C12 C13 119.9(3) . . ?
C13 C12 H12 120.0 . . ?
C12 C13 H13 120.0 . . ?
C14 C13 C12 119.9(3) . . ?
C14 C13 H13 120.0 . . ?
C9 C14 H14 119.7 . . ?
C13 C14 C9 120.5(3) . . ?
C13 C14 H14 119.7 . . ?
C16 C15 P5 123.3(3) . . ?
C16 C15 C20 119.0(3) . . ?
C20 C15 P5 117.6(2) . . ?
C15 C16 H16 119.6 . . ?
C17 C16 C15 120.8(3) . . ?
C17 C16 H16 119.6 . . ?
C16 C17 H17 120.0 . . ?
C16 C17 C18 120.0(3) . . ?
C18 C17 H17 120.0 . . ?
C17 C18 H18 120.1 . . ?
C19 C18 C17 119.7(3) . . ?
C19 C18 H18 120.1 . . ?
C18 C19 H19 119.8 . . ?
C18 C19 C20 120.4(3) . . ?
C20 C19 H19 119.8 . . ?
C15 C20 H20 119.9 . . ?
C19 C20 C15 120.1(3) . . ?
C19 C20 H20 119.9 . . ?
C22 C21 P4 122.6(3) . . ?
C22 C21 C26 119.6(3) . . ?
C26 C21 P4 117.8(2) . . ?
C21 C22 H22 119.7 . . ?
C21 C22 C23 120.7(3) . . ?
C23 C22 H22 119.7 . . ?
C22 C23 H23 120.3 . . ?
C24 C23 C22 119.4(3) . . ?
C24 C23 H23 120.3 . . ?
C23 C24 H24 119.9 . . ?
C25 C24 C23 120.3(3) . . ?
C25 C24 H24 119.9 . . ?
C24 C25 H25 119.8 . . ?
C24 C25 C26 120.3(3) . . ?
C26 C25 H25 119.8 . . ?
C21 C26 H26 120.1 . . ?
C25 C26 C21 119.7(3) . . ?
C25 C26 H26 120.1 . . ?
C28 C27 P4 121.2(2) . . ?
C28 C27 C32 119.3(3) . . ?
C32 C27 P4 118.7(2) . . ?
C27 C28 H28 120.1 . . ?
C27 C28 C29 119.8(3) . . ?
C29 C28 H28 120.1 . . ?
C28 C29 H29 119.8 . . ?
C30 C29 C28 120.4(3) . . ?
C30 C29 H29 119.8 . . ?
C29 C30 H30 120.0 . . ?
C29 C30 C31 120.1(3) . . ?
C31 C30 H30 120.0 . . ?
C30 C31 H31 120.0 . . ?
C32 C31 C30 119.9(3) . . ?
C32 C31 H31 120.0 . . ?
C27 C32 H32 119.8 . . ?
C31 C32 C27 120.4(3) . . ?
C31 C32 H32 119.8 . . ?
Si3 C33 H33A 109.5 . . ?
Si3 C33 H33B 109.5 . . ?
Si3 C33 H33C 109.5 . . ?
H33A C33 H33B 109.5 . . ?
H33A C33 H33C 109.5 . . ?
H33B C33 H33C 109.5 . . ?
Si3 C34 H34A 109.5 . . ?
Si3 C34 H34B 109.5 . . ?
Si3 C34 H34C 109.5 . . ?
H34A C34 H34B 109.5 . . ?
H34A C34 H34C 109.5 . . ?
H34B C34 H34C 109.5 . . ?
Si3 C35 H35A 109.5 . . ?
Si3 C35 H35B 109.5 . . ?
Si3 C35 H35C 109.5 . . ?
H35A C35 H35B 109.5 . . ?
H35A C35 H35C 109.5 . . ?
H35B C35 H35C 109.5 . . ?
C37 C36 P1 117.2(3) . . ?
C41 C36 P1 124.2(3) . . ?
C41 C36 C37 118.6(3) . . ?
C36 C37 H37 119.6 . . ?
C38 C37 C36 120.8(3) . . ?
C38 C37 H37 119.6 . . ?
C37 C38 H38 120.0 . . ?
C39 C38 C37 120.1(4) . . ?
C39 C38 H38 120.0 . . ?
C38 C39 H39 120.0 . . ?
C38 C39 C40 120.0(3) . . ?
C40 C39 H39 120.0 . . ?
C39 C40 H40 120.0 . . ?
C39 C40 C41 119.9(3) . . ?
C41 C40 H40 120.0 . . ?
C36 C41 H41 119.7 . . ?
C40 C41 C36 120.5(3) . . ?
C40 C41 H41 119.7 . . ?
C43 C42 P1 118.7(2) . . ?
C43 C42 C47 117.9(3) . . ?
C47 C42 P1 123.4(3) . . ?
C42 C43 H43 119.3 . . ?
C44 C43 C42 121.3(3) . . ?
C44 C43 H43 119.3 . . ?
C43 C44 H44 119.9 . . ?
C43 C44 C45 120.2(3) . . ?
C45 C44 H44 119.9 . . ?
C44 C45 H45 120.3 . . ?
C46 C45 C44 119.5(3) . . ?
C46 C45 H45 120.3 . . ?
C45 C46 H46 119.7 . . ?
C45 C46 C47 120.6(3) . . ?
C47 C46 H46 119.7 . . ?
C42 C47 C46 120.7(3) . . ?
C42 C47 H47 119.7 . . ?
C46 C47 H47 119.7 . . ?
C49 C48 H48 120.1 . . ?
C49 C48 C53 119.7(5) . . ?
C53 C48 H48 120.1 . . ?
C48 C49 H49 119.8 . . ?
C48 C49 C50 120.4(4) . . ?
C50 C49 H49 119.8 . . ?
C49 C50 H50 119.9 . . ?
C49 C50 C51 120.1(4) . . ?
C51 C50 H50 119.9 . . ?
C50 C51 H51 120.5 . . ?
C50 C51 C52 119.1(5) . . ?
C52 C51 H51 120.5 . . ?
C51 C52 H52 119.6 . . ?
C53 C52 C51 120.8(4) . . ?
C53 C52 H52 119.6 . . ?
C48 C53 H53 120.1 . . ?
C52 C53 C48 119.9(5) . . ?
C52 C53 H53 120.1 . . ?

loop_
_geom_bond_atom_site_label_1
_geom_bond_atom_site_label_2
_geom_bond_distance
_geom_bond_site_symmetry_2
_geom_bond_publ_flag
U1 P1 3.0748(7) . ?
U1 P2 2.9565(7) . ?
U1 P2 2.9753(7) 2_667 ?
U1 P3 2.9974(8) . ?
U1 P3 3.0459(7) 2_667 ?
U1 N1 2.485(3) . ?
U1 N2 2.569(3) . ?
U1 C1 2.309(3) . ?
P1 C2 1.829(3) . ?
P1 C36 1.838(3) . ?
P1 C42 1.845(3) . ?
P2 P3 2.1762(11) . ?
P2 C2 1.889(3) . ?
P3 C2 1.892(3) . ?
P4 N1 1.622(3) . ?
P4 C1 1.668(3) . ?
P4 C21 1.837(3) . ?
P4 C27 1.822(3) . ?
P5 N2 1.615(3) . ?
P5 C1 1.666(3) . ?
P5 C9 1.829(3) . ?
P5 C15 1.828(3) . ?
Si1 N1 1.740(3) . ?
Si1 C6 1.866(4) . ?
Si1 C7 1.882(4) . ?
Si1 C8 1.865(4) . ?
Si2 N2 1.733(3) . ?
Si2 C3 1.874(3) . ?
Si2 C4 1.875(3) . ?
Si2 C5 1.880(3) . ?
Si3 C2 1.874(3) . ?
Si3 C33 1.866(4) . ?
Si3 C34 1.870(4) . ?
Si3 C35 1.866(4) . ?
C3 H3A 0.9800 . ?
C3 H3B 0.9800 . ?
C3 H3C 0.9800 . ?
C4 H4A 0.9800 . ?
C4 H4B 0.9800 . ?
C4 H4C 0.9800 . ?
C5 H5A 0.9800 . ?
C5 H5B 0.9800 . ?
C5 H5C 0.9800 . ?
C6 H6A 0.9800 . ?
C6 H6B 0.9800 . ?
C6 H6C 0.9800 . ?
C7 H7A 0.9800 . ?
C7 H7B 0.9800 . ?
C7 H7C 0.9800 . ?
C8 H8A 0.9800 . ?
C8 H8B 0.9800 . ?
C8 H8C 0.9800 . ?
C9 C10 1.384(5) . ?
C9 C14 1.394(5) . ?
C10 H10 0.9500 . ?
C10 C11 1.397(5) . ?
C11 H11 0.9500 . ?
C11 C12 1.377(5) . ?
C12 H12 0.9500 . ?
C12 C13 1.393(5) . ?
C13 H13 0.9500 . ?
C13 C14 1.387(5) . ?
C14 H14 0.9500 . ?
C15 C16 1.391(4) . ?
C15 C20 1.403(5) . ?
C16 H16 0.9500 . ?
C16 C17 1.390(5) . ?
C17 H17 0.9500 . ?
C17 C18 1.395(5) . ?
C18 H18 0.9500 . ?
C18 C19 1.385(5) . ?
C19 H19 0.9500 . ?
C19 C20 1.394(5) . ?
C20 H20 0.9500 . ?
C21 C22 1.382(5) . ?
C21 C26 1.397(5) . ?
C22 H22 0.9500 . ?
C22 C23 1.398(5) . ?
C23 H23 0.9500 . ?
C23 C24 1.388(6) . ?
C24 H24 0.9500 . ?
C24 C25 1.381(5) . ?
C25 H25 0.9500 . ?
C25 C26 1.394(5) . ?
C26 H26 0.9500 . ?
C27 C28 1.393(4) . ?
C27 C32 1.400(4) . ?
C28 H28 0.9500 . ?
C28 C29 1.396(5) . ?
C29 H29 0.9500 . ?
C29 C30 1.381(5) . ?
C30 H30 0.9500 . ?
C30 C31 1.390(5) . ?
C31 H31 0.9500 . ?
C31 C32 1.384(5) . ?
C32 H32 0.9500 . ?
C33 H33A 0.9800 . ?
C33 H33B 0.9800 . ?
C33 H33C 0.9800 . ?
C34 H34A 0.9800 . ?
C34 H34B 0.9800 . ?
C34 H34C 0.9800 . ?
C35 H35A 0.9800 . ?
C35 H35B 0.9800 . ?
C35 H35C 0.9800 . ?
C36 C37 1.397(5) . ?
C36 C41 1.396(5) . ?
C37 H37 0.9500 . ?
C37 C38 1.388(5) . ?
C38 H38 0.9500 . ?
C38 C39 1.381(6) . ?
C39 H39 0.9500 . ?
C39 C40 1.392(6) . ?
C40 H40 0.9500 . ?
C40 C41 1.393(5) . ?
C41 H41 0.9500 . ?
C42 C43 1.397(5) . ?
C42 C47 1.398(5) . ?
C43 H43 0.9500 . ?
C43 C44 1.387(5) . ?
C44 H44 0.9500 . ?
C44 C45 1.390(5) . ?
C45 H45 0.9500 . ?
C45 C46 1.377(6) . ?
C46 H46 0.9500 . ?
C46 C47 1.398(5) . ?
C47 H47 0.9500 . ?
C48 H48 0.9500 . ?
C48 C49 1.382(6) . ?
C48 C53 1.383(7) . ?
C49 H49 0.9500 . ?
C49 C50 1.385(6) . ?
C50 H50 0.9500 . ?
C50 C51 1.387(6) . ?
C51 H51 0.9500 . ?
C51 C52 1.388(7) . ?
C52 H52 0.9500 . ?
C52 C53 1.381(8) . ?
C53 H53 0.9500 . ?

loop_
_geom_torsion_atom_site_label_1
_geom_torsion_atom_site_label_2
_geom_torsion_atom_site_label_3
_geom_torsion_atom_site_label_4
_geom_torsion
_geom_torsion_site_symmetry_1
_geom_torsion_site_symmetry_2
_geom_torsion_site_symmetry_3
_geom_torsion_site_symmetry_4
_geom_torsion_publ_flag
U1 P1 C2 P2 36.36(11) . . . . ?
U1 P1 C2 P3 -35.66(12) . . . . ?
U1 P1 C2 Si3 178.3(2) . . . . ?
U1 P1 C36 C37 -12.6(3) . . . . ?
U1 P1 C36 C41 168.9(2) . . . . ?
U1 P1 C42 C43 -53.8(3) . . . . ?
U1 P1 C42 C47 123.3(3) . . . . ?
U1 P2 C2 P1 -146.08(9) 2_667 . . . ?
U1 P2 C2 P1 -38.15(12) . . . . ?
U1 P2 C2 P3 61.84(7) . . . . ?
U1 P2 C2 P3 -46.09(10) 2_667 . . . ?
U1 P2 C2 Si3 173.08(15) . . . . ?
U1 P2 C2 Si3 65.16(17) 2_667 . . . ?
U1 P3 C2 P1 140.83(10) 2_667 . . . ?
U1 P3 C2 P1 36.75(12) . . . . ?
U1 P3 C2 P2 43.78(9) 2_667 . . . ?
U1 P3 C2 P2 -60.29(7) . . . . ?
U1 P3 C2 Si3 -171.28(15) . . . . ?
U1 P3 C2 Si3 -67.20(17) 2_667 . . . ?
P1 C36 C37 C38 -178.3(3) . . . . ?
P1 C36 C41 C40 179.3(3) . . . . ?
P1 C42 C43 C44 177.3(3) . . . . ?
P1 C42 C47 C46 -177.9(3) . . . . ?
P2 P3 C2 P1 97.04(15) . . . . ?
P2 P3 C2 Si3 -110.98(19) . . . . ?
P3 P2 C2 P1 -99.99(14) . . . . ?
P3 P2 C2 Si3 111.24(19) . . . . ?
P4 C21 C22 C23 180.0(3) . . . . ?
P4 C21 C26 C25 179.8(3) . . . . ?
P4 C27 C28 C29 -171.5(3) . . . . ?
P4 C27 C32 C31 171.3(3) . . . . ?
P5 C9 C10 C11 -174.6(3) . . . . ?
P5 C9 C14 C13 174.6(3) . . . . ?
P5 C15 C16 C17 -177.7(3) . . . . ?
P5 C15 C20 C19 176.7(3) . . . . ?
N1 P4 C1 U1 1.95(15) . . . . ?
N1 P4 C1 P5 -170.2(5) . . . . ?
N1 P4 C21 C22 -89.2(3) . . . . ?
N1 P4 C21 C26 91.3(3) . . . . ?
N1 P4 C27 C28 -14.8(3) . . . . ?
N1 P4 C27 C32 174.9(2) . . . . ?
N2 P5 C1 U1 1.21(16) . . . . ?
N2 P5 C1 P4 173.3(5) . . . . ?
N2 P5 C9 C10 -7.9(3) . . . . ?
N2 P5 C9 C14 178.7(2) . . . . ?
N2 P5 C15 C16 -82.3(3) . . . . ?
N2 P5 C15 C20 101.5(3) . . . . ?
C1 P4 N1 U1 -1.79(14) . . . . ?
C1 P4 N1 Si1 162.49(19) . . . . ?
C1 P4 C21 C22 154.6(3) . . . . ?
C1 P4 C21 C26 -24.9(3) . . . . ?
C1 P4 C27 C28 98.6(3) . . . . ?
C1 P4 C27 C32 -71.7(3) . . . . ?
C1 P5 N2 U1 -1.06(14) . . . . ?
C1 P5 N2 Si2 -176.2(2) . . . . ?
C1 P5 C9 C10 107.2(3) . . . . ?
C1 P5 C9 C14 -66.2(3) . . . . ?
C1 P5 C15 C16 161.5(3) . . . . ?
C1 P5 C15 C20 -14.8(3) . . . . ?
C2 P1 C36 C37 -116.5(3) . . . . ?
C2 P1 C36 C41 65.1(3) . . . . ?
C2 P1 C42 C43 48.4(3) . . . . ?
C2 P1 C42 C47 -134.5(3) . . . . ?
C3 Si2 N2 U1 57.6(2) . . . . ?
C3 Si2 N2 P5 -129.1(2) . . . . ?
C4 Si2 N2 U1 -64.1(2) . . . . ?
C4 Si2 N2 P5 109.2(2) . . . . ?
C5 Si2 N2 U1 175.24(17) . . . . ?
C5 Si2 N2 P5 -11.5(3) . . . . ?
C6 Si1 N1 U1 72.7(2) . . . . ?
C6 Si1 N1 P4 -84.2(2) . . . . ?
C7 Si1 N1 U1 -166.42(19) . . . . ?
C7 Si1 N1 P4 36.7(2) . . . . ?
C8 Si1 N1 U1 -49.0(2) . . . . ?
C8 Si1 N1 P4 154.1(2) . . . . ?
C9 P5 N2 U1 119.74(12) . . . . ?
C9 P5 N2 Si2 -55.4(3) . . . . ?
C9 P5 C1 U1 -120.61(14) . . . . ?
C9 P5 C1 P4 51.5(6) . . . . ?
C9 P5 C15 C16 41.4(3) . . . . ?
C9 P5 C15 C20 -134.9(3) . . . . ?
C9 C10 C11 C12 0.7(5) . . . . ?
C10 C9 C14 C13 1.0(5) . . . . ?
C10 C11 C12 C13 0.1(6) . . . . ?
C11 C12 C13 C14 -0.3(5) . . . . ?
C12 C13 C14 C9 -0.3(5) . . . . ?
C14 C9 C10 C11 -1.2(5) . . . . ?
C15 P5 N2 U1 -122.73(13) . . . . ?
C15 P5 N2 Si2 62.1(3) . . . . ?
C15 P5 C1 U1 125.20(13) . . . . ?
C15 P5 C1 P4 -62.7(6) . . . . ?
C15 P5 C9 C10 -132.8(3) . . . . ?
C15 P5 C9 C14 53.8(3) . . . . ?
C15 C16 C17 C18 1.8(5) . . . . ?
C16 C15 C20 C19 0.3(5) . . . . ?
C16 C17 C18 C19 -0.8(6) . . . . ?
C17 C18 C19 C20 -0.5(6) . . . . ?
C18 C19 C20 C15 0.7(5) . . . . ?
C20 C15 C16 C17 -1.5(5) . . . . ?
C21 P4 N1 U1 -125.10(13) . . . . ?
C21 P4 N1 Si1 39.2(2) . . . . ?
C21 P4 C1 U1 125.56(13) . . . . ?
C21 P4 C1 P5 -46.6(6) . . . . ?
C21 P4 C27 C28 -138.5(3) . . . . ?
C21 P4 C27 C32 51.2(3) . . . . ?
C21 C22 C23 C24 0.3(5) . . . . ?
C22 C21 C26 C25 0.3(5) . . . . ?
C22 C23 C24 C25 0.3(5) . . . . ?
C23 C24 C25 C26 -0.5(5) . . . . ?
C24 C25 C26 C21 0.2(5) . . . . ?
C26 C21 C22 C23 -0.6(5) . . . . ?
C27 P4 N1 U1 117.98(12) . . . . ?
C27 P4 N1 Si1 -77.7(2) . . . . ?
C27 P4 C1 U1 -118.01(14) . . . . ?
C27 P4 C1 P5 69.9(6) . . . . ?
C27 P4 C21 C22 33.0(3) . . . . ?
C27 P4 C21 C26 -146.5(2) . . . . ?
C27 C28 C29 C30 1.4(5) . . . . ?
C28 C27 C32 C31 0.8(5) . . . . ?
C28 C29 C30 C31 -1.1(6) . . . . ?
C29 C30 C31 C32 0.6(6) . . . . ?
C30 C31 C32 C27 -0.5(5) . . . . ?
C32 C27 C28 C29 -1.3(5) . . . . ?
C33 Si3 C2 P1 71.4(3) . . . . ?
C33 Si3 C2 P2 -151.49(17) . . . . ?
C33 Si3 C2 P3 -70.9(2) . . . . ?
C34 Si3 C2 P1 -172.4(2) . . . . ?
C34 Si3 C2 P2 -35.2(2) . . . . ?
C34 Si3 C2 P3 45.3(2) . . . . ?
C35 Si3 C2 P1 -53.3(3) . . . . ?
C35 Si3 C2 P2 83.9(2) . . . . ?
C35 Si3 C2 P3 164.45(19) . . . . ?
C36 P1 C2 P2 161.12(14) . . . . ?
C36 P1 C2 P3 89.10(16) . . . . ?
C36 P1 C2 Si3 -57.0(3) . . . . ?
C36 P1 C42 C43 162.0(3) . . . . ?
C36 P1 C42 C47 -20.9(3) . . . . ?
C36 C37 C38 C39 -0.9(6) . . . . ?
C37 C36 C41 C40 0.9(5) . . . . ?
C37 C38 C39 C40 0.4(6) . . . . ?
C38 C39 C40 C41 0.7(6) . . . . ?
C39 C40 C41 C36 -1.4(5) . . . . ?
C41 C36 C37 C38 0.2(5) . . . . ?
C42 P1 C2 P2 -89.87(16) . . . . ?
C42 P1 C2 P3 -161.89(14) . . . . ?
C42 P1 C2 Si3 52.0(3) . . . . ?
C42 P1 C36 C37 132.5(3) . . . . ?
C42 P1 C36 C41 -45.9(3) . . . . ?
C42 C43 C44 C45 0.4(6) . . . . ?
C43 C42 C47 C46 -0.8(5) . . . . ?
C43 C44 C45 C46 0.0(6) . . . . ?
C44 C45 C46 C47 -0.7(6) . . . . ?
C45 C46 C47 C42 1.1(6) . . . . ?
C47 C42 C43 C44 0.1(5) . . . . ?
C48 C49 C50 C51 -0.6(6) . . . . ?
C49 C48 C53 C52 0.4(7) . . . . ?
C49 C50 C51 C52 0.1(6) . . . . ?
C50 C51 C52 C53 0.6(7) . . . . ?
C51 C52 C53 C48 -0.9(7) . . . . ?
C53 C48 C49 C50 0.3(6) . . . . ?

loop_
_exptl_oxdiff_crystal_face_indexfrac_h
_exptl_oxdiff_crystal_face_indexfrac_k
_exptl_oxdiff_crystal_face_indexfrac_l
_exptl_oxdiff_crystal_face_x
_exptl_oxdiff_crystal_face_y
_exptl_oxdiff_crystal_face_z
-9.0000 -1.0000 5.0000 -0.6142 -0.8167 -0.0376
2.0000 8.0000 -8.0000 -0.0009 0.4492 0.8962
6.0000 -0.0000 -9.0000 -0.0590 1.0385 0.0366
1.0000 1.0000 8.0000 0.7696 -0.6506 -0.0251
-7.0000 0.0000 -3.0000 -0.9673 -0.0961 0.1463
9.0000 -0.0000 -2.0000 0.7942 0.6076 -0.1061
3.0000 -9.0000 4.0000 0.1701 0.1658 -1.0165
-6.0000 -7.0000 5.0000 -0.6002 -0.4367 -0.6929
-2.0000 3.0000 -9.0000 -0.7504 0.5291 0.4610
-2.0000 5.0000 6.0000 0.5015 -0.7879 0.4546
7.0000 2.0000 2.0000 0.9912 0.1012 0.0712
